data_2101446
loop_
_publ_author_name
'van Koningsveld, H.'
'Jansen, J. C.'
'Man, A. J. M. de'

_publ_section_title
;
 Single-crystal structure analysis and energy minimizations of a
 MFI-type zeolite at low <i>p</i>-dichlorobenzene sorbate loading
;
_journal_issue 1
_journal_name_full 'Acta Crystallographica Section B'
_journal_page_first 131
_journal_page_last 139
_journal_paper_doi 10.1107/S0108768195008512
_journal_volume 52
_journal_year 1996
_chemical_formula_sum 'C1.92 H1.32 Al0.04 Cl0.64 O24 Si11.96'
_chemical_formula_weight 767.42
_space_group_IT_number 62
_space_group_name_Hall '-P 2ac 2n'
_space_group_name_H-M_alt 'P n m a'
_symmetry_cell_setting orthorhombic
_symmetry_space_group_name_Hall '-P 2ac 2n'
_symmetry_space_group_name_H-M 'P n m a'
_atom_type_scat_source IntTabIV
_cell_angle_alpha 90.0
_cell_angle_beta 90.0
_cell_angle_gamma 90.0
_cell_formula_units_Z 8
_cell_length_a 20.009(3)
_cell_length_b 19.909(4)
_cell_length_c 13.366(2)
_cell_measurement_reflns_used 25
_cell_measurement_temperature 298
_cell_measurement_theta_max 17
_cell_measurement_theta_min 10
_cell_volume 5324.5(16)
_diffrn_measurement_device 'Enraf-Nonius CAD-4'
_diffrn_measurement_method \w-2\q
_diffrn_radiation_type Mo
_diffrn_radiation_wavelength 0.71073
_diffrn_reflns_limit_h_max 28
_diffrn_reflns_limit_h_min 0
_diffrn_reflns_limit_k_max 28
_diffrn_reflns_limit_k_min 0
_diffrn_reflns_limit_l_max 18
_diffrn_reflns_limit_l_min 0
_diffrn_reflns_number 7936
_diffrn_reflns_theta_max 30
_diffrn_standards_decay_% 9.5
_diffrn_standards_interval_time 120
_diffrn_standards_number 3
_exptl_absorpt_coefficient_mu 0.734
_exptl_absorpt_correction_type none
_exptl_crystal_colour yellowish
_exptl_crystal_density_diffrn 1.922
_exptl_crystal_description block
_exptl_crystal_size_max 0.25
_exptl_crystal_size_mid 0.20
_exptl_crystal_size_min 0.15
_refine_diff_density_max 1.14
_refine_diff_density_min 0.83
_refine_ls_extinction_method none
_refine_ls_goodness_of_fit_obs 2.99
_refine_ls_number_parameters 356
_refine_ls_number_reflns 5306
_refine_ls_R_factor_obs 0.044
_refine_ls_shift/esd_max 0.034
_refine_ls_structure_factor_coef F
_refine_ls_weighting_details 'w = 1/\s^2^(F)'
_refine_ls_weighting_scheme calc
_refine_ls_wR_factor_obs 0.048
_reflns_number_observed 5309
_reflns_observed_criterion I>2\s(I)
_cod_data_source_file hu0426.cif
_cod_data_source_block hu0426a
_cod_depositor_comments
;
The following automatic conversions were performed:

'_refine_ls_weighting_scheme' value ' w = 1/\s^2^(F)' was changed to
'calc'. New tag '_refine_ls_weighting_details' was created. The value
of the new tag was set to 'w = 1/\s^2^(F)'.

Automatic conversion script
Id: cif_fix_values 3143 2015-03-26 13:38:13Z robertas 
;
_cod_original_cell_volume 5324(2)
_cod_database_code 2101446

loop_
_space_group_symop_id
_space_group_symop_operation_xyz
1 x,y,z
2 -x+1/2,-y,z+1/2
3 x+1/2,-y+1/2,-z+1/2
4 -x,y+1/2,-z
5 -x,-y,-z
6 x+1/2,y,-z+1/2
7 -x+1/2,y+1/2,z+1/2
8 x,-y+1/2,z

loop_
_atom_site_label
_atom_site_fract_x
_atom_site_fract_y
_atom_site_fract_z
_atom_site_U_iso_or_equiv
Si1 .42283(4) .05661(6) -.34560(7) .0119(2)
Si2 .30426(5) .02861(5) -.20196(7) .0137(2)
Si3 .28104(4) .06296(5) .02023(7) .0136(3)
Si4 .12323(4) .06414(5) .01913(7) .0126(3)
Si5 .07124(5) .02771(5) -.19221(7) .0113(2)
Si6 .18128(4) .05743(6) -.34191(7) .0133(2)
Si7 .42151(4) -.17228(5) -.33321(7) .0126(3)
Si8 .30404(5) -.12935(5) -.19323(7) .0138(2)
Si9 .27404(4) -.17252(5) .02500(7) .0130(2)
Si10 .11921(4) -.17350(5) .02170(7) .0133(3)
Si11 .06839(5) -.13023(5) -.19021(7) .0124(7)
Si12 .18266(4) -.17263(5) -.32856(7) .0130(2)
O1 .36750(10) .0562(2) -.2609(2) .0349(9)
O2 .30270(10) .06320(10) -.0946(2) .0277(8)
O3 .20210(10) .0586(2) .0310(2) .0380(10)
O4 .10280(10) .06330(10) -.0960(2) .0275(9)
O5 .10990(10) .0531(2) -.2889(2) .0210(7)
O6 .23800(10) .0472(2) -.2602(2) .0390(10)
O7 .36690(10) -.1599(2) -.2496(2) .0380(10)
O8 .30470(10) -.1571(2) -.0824(2) .0331(9)
O9 .19630(10) -.15220(10) .0249(2) .0294(8)
O10 .09230(10) -.1652(2) -.0901(2) .0360(10)
O11 .11050(10) -.1588(2) -.2820(2) .0274(9)
O12 .23720(10) -.1512(2) -.2480(2) .0390(10)
O13 .3093(2) -.0502(2) -.1920(2) .0560(10)
O14 .07940(10) -.05140(10) -.1797(2) .0290(8)
O15 .42170(10) .12700(10) -.4037(2) .0288(9)
O16 .41060(10) -.0023(2) -.4243(2) .0302(9)
O17 .4023(2) -.13290(10) -.4337(2) .0291(9)
O18 .18780(10) .12960(10) -.3928(2) .0271(8)
O19 .18700(10) .00030(10) -.4262(2) .0303(9)
O20 .1925(2) -.13030(10) -.4294(2) .0306(9)
O21 -.00550(10) .04760(10) -.2048(2) .0224(8)
O22 -.00860(10) -.14680(10) -.2093(2) .0276(9)
O23 .4259(2) -.25 -.3592(3) .0320(10)
O24 .1902(2) -.25 -.3546(3) .0290(10)
O25 .2829(2) -.25 .0519(3) .0250(10)
O26 .1102(2) -.25 .0553(3) .0200(10)
Cl1 .0000(10) .1039(6) .5170(10) .47(2)
Cl2 -.0280(10) .4162(6) .5210(10) .156(5)
C1 -.0079(5) .1915(6) .5180(7) .17(2)
C2 -.0551(5) .2208(7) .5805(7) .23(3)
C3 -.0614(5) .2906(7) .5812(7) .14(2)
C4 -.0202(5) .3287(6) .5196(7) .110(10)
C5 .0270(5) .2993(7) .4571(7) .082(7)
C6 .0333(5) .2295(7) .4563(7) .108(9)
H2 -.0841(7) .1924(9) .6240(10) .266
H3 -.0950(7) .3130(10) .6260(10) .156
H5 .0561(7) .3277(9) .4130(10) .092
H6 .0669(7) .2070(10) .4120(10) .125
